data_1529894
loop_
_publ_author_name
'Egorov-Tismenko, Yu.K.'
'Barishnikov, J.M.'
'Belov, N.V.'
'Shashkin, D.N.'
'Simonov, M.A.'

_publ_section_title
;
 The crystal structure of calciumpentahydroborate Ca B2 O4 (H2 O)5 = Ca
 (B2 O (O H)6) (H2 O)2
;
_journal_name_full 'Doklady Akademii Nauk SSSR'
_journal_page_first 1082
_journal_page_last 1085
_journal_volume 208
_journal_year 1973
_chemical_formula_sum 'B2 Ca H10 O9'
_chemical_name_systematic 'Ca (B2 O (O H)6) (H2 O)2'
_space_group_IT_number 2
_symmetry_space_group_name_Hall '-P 1'
_symmetry_space_group_name_H-M 'P -1'
_cell_angle_alpha 111.53
_cell_angle_beta 111.33
_cell_angle_gamma 72.7
_cell_formula_units_Z 2
_cell_length_a 7.875
_cell_length_b 6.534
_cell_length_c 8.104
_cell_volume 354.806
_citation_journal_id_ASTM DANKAS
_cod_data_source_file Egorov-Tismenko_DANKAS_1973_471.cif
_cod_data_source_block H10B2Ca1O9
_cod_original_cell_volume 354.8056
_cod_original_formula_sum 'H10 B2 Ca1 O9'
_cod_database_code 1529894

loop_
_symmetry_equiv_pos_as_xyz
x,y,z
-x,-y,-z

loop_
_atom_site_label
_atom_site_type_symbol
_atom_site_fract_x
_atom_site_fract_y
_atom_site_fract_z
_atom_site_occupancy
_atom_site_U_iso_or_equiv
_atom_site_attached_hydrogens
O8 O-2 0.797 0.485 0.445 1 0.0 2
O4 O-2 0.856 0.347 0.808 1 0.0 0
O1 O-2 0.062 0.065 0.309 1 0.0 1
O7 O-2 0.407 0.382 0.119 1 0.0 1
O6 O-2 0.537 0.261 0.688 1 0.0 1
B2 B+3 0.001 0.19 0.785 1 0.0 0
Ca1 Ca+2 0.001 0.404 0.234 1 0.0 0
O3 O-2 0.112 0.202 0.705 1 0.0 1
O9 O-2 0.595 0.14 0.348 1 0.0 2
B1 B+3 0.678 0.37 0.845 1 0.0 0
O5 O-2 0.721 0.299 0.008 1 0.0 1
O2 O-2 0.115 0.143 0.984 1 0.0 1
